data_1577238
loop_
_publ_author_name
'Li, Gaoyu'
'Wang, Yuyuan'
'Wu, Bo'
'Bian, Jinkun'
'Xie, Haozhi'
'Ma, Zhiwei'
'Dai, Hui'
'Yang, Zhan'
'Ge, Xiangyu'
'Chi, Zhenguo'

_publ_section_title
;
 Methyl-Induced Ring-Locking Strategy for Concentration-Independent
 MR-TADF Emitters toward High-Performance OLEDs with BT. 2020 Blue Gamut
;
_journal_name_full 'Chemical Science'
_journal_paper_doi 10.1039/D6SC02303G
_journal_year 2026
_chemical_formula_moiety 'C48 H42 B N3'
_chemical_formula_sum 'C48 H42 B N3'
_chemical_formula_weight 671.65
_space_group_crystal_system triclinic
_space_group_IT_number 2
_space_group_name_Hall '-P 1'
_space_group_name_H-M_alt 'P -1'
_atom_sites_solution_hydrogens geom
_audit_block_doi 10.5517/ccdc.csd.cc2qs0j2
_audit_creation_date 2024-06-25
_audit_creation_method
;
Olex2 1.5
(compiled 2023.03.06 svn.rbb2c1857 for OlexSys, GUI svn.r6748)
;
_audit_update_record
;
2026-01-24 deposited with the CCDC.	2026-05-11 downloaded from the CCDC.
;
_cell_angle_alpha 100.293(2)
_cell_angle_beta 92.957(2)
_cell_angle_gamma 92.041(2)
_cell_formula_units_Z 4
_cell_length_a 13.5910(12)
_cell_length_b 15.8938(14)
_cell_length_c 17.5237(15)
_cell_measurement_reflns_used 9918
_cell_measurement_temperature 150.00
_cell_measurement_theta_max 59.362
_cell_measurement_theta_min 2.461
_cell_volume 3715.6(6)
_computing_cell_refinement 'SAINT V8.38A (Bruker, 2018)'
_computing_data_reduction 'SAINT V8.38A (Bruker, 2018)'
_computing_molecular_graphics 'Olex2 1.5 (Dolomanov et al., 2009)'
_computing_publication_material 'Olex2 1.5 (Dolomanov et al., 2009)'
_computing_structure_refinement 'SHELXL 2018/3 (Sheldrick, 2015)'
_computing_structure_solution 'SHELXT  (Sheldrick, 2015)'
_diffrn_ambient_temperature 150.00
_diffrn_measured_fraction_theta_full 0.980
_diffrn_measured_fraction_theta_max 0.969
_diffrn_measurement_device_type 'Bruker APEX-II CCD'
_diffrn_measurement_method '\f and \w scans'
_diffrn_radiation_type GaK\a
_diffrn_radiation_wavelength 1.34138
_diffrn_reflns_av_R_equivalents 0.0402
_diffrn_reflns_av_unetI/netI 0.0271
_diffrn_reflns_Laue_measured_fraction_full 0.980
_diffrn_reflns_Laue_measured_fraction_max 0.969
_diffrn_reflns_limit_h_max 17
_diffrn_reflns_limit_h_min -17
_diffrn_reflns_limit_k_max 20
_diffrn_reflns_limit_k_min -20
_diffrn_reflns_limit_l_max 22
_diffrn_reflns_limit_l_min -22
_diffrn_reflns_number 118971
_diffrn_reflns_point_group_measured_fraction_full 0.980
_diffrn_reflns_point_group_measured_fraction_max 0.969
_diffrn_reflns_theta_full 53.594
_diffrn_reflns_theta_max 59.362
_diffrn_reflns_theta_min 2.461
_diffrn_source_current 3.57
_diffrn_source_power 0.24954300000000001
_diffrn_source_voltage 69.9
_exptl_absorpt_coefficient_mu 0.336
_exptl_absorpt_correction_T_max 0.993
_exptl_absorpt_correction_T_min 0.988
_exptl_absorpt_correction_type multi-scan
_exptl_absorpt_process_details
;
SADABS-2016/2 (Bruker,2016/2) was used for absorption correction.
wR2(int) was 0.1091 before and 0.0592 after correction.
The Ratio of minimum to maximum transmission is 0.9087.
The \l/2 correction factor is Not present.
;
_exptl_crystal_colour yellow
_exptl_crystal_colour_primary yellow
_exptl_crystal_density_diffrn 1.201
_exptl_crystal_description STICK
_exptl_crystal_F_000 1424
_exptl_crystal_size_max 0.1
_exptl_crystal_size_mid 0.03
_exptl_crystal_size_min 0.02
_refine_diff_density_max 0.492
_refine_diff_density_min -0.600
_refine_diff_density_rms 0.035
_refine_ls_extinction_method none
_refine_ls_goodness_of_fit_ref 1.060
_refine_ls_hydrogen_treatment mixed
_refine_ls_matrix_type full
_refine_ls_number_parameters 1031
_refine_ls_number_reflns 15933
_refine_ls_number_restraints 1
_refine_ls_restrained_S_all 1.075
_refine_ls_R_factor_all 0.0460
_refine_ls_R_factor_gt 0.0432
_refine_ls_shift/su_max 0.001
_refine_ls_shift/su_mean 0.000
_refine_ls_structure_factor_coef Fsqd
_refine_ls_weighting_details 'w=1/[\s^2^(Fo^2^)+(0.0525P)^2^+1.0947P] where P=(Fo^2^+2Fc^2^)/3'
_refine_ls_weighting_scheme calc
_refine_ls_wR_factor_gt 0.1121
_refine_ls_wR_factor_ref 0.1143
_reflns_Friedel_coverage 0.000
_reflns_number_gt 14697
_reflns_number_total 15933
_reflns_threshold_expression 'I > 2\s(I)'
_cod_data_source_file d6sc02303g2.cif
_cod_data_source_block b24060504a0900_0m
_cod_database_code 1577238
_shelx_shelxl_version_number 2018/3
_shelx_space_group_comment
;
The symmetry employed for this shelxl refinement is uniquely defined
by the following loop, which should always be used as a source of
symmetry information in preference to the above space-group names.
They are only intended as comments.
;
_shelx_estimated_absorpt_t_max 0.993
_shelx_estimated_absorpt_t_min 0.967
_olex2_refinement_description
;
1. Fixed Uiso
 At 1.2 times of:
  All C(H) groups
2. Restrained distances
 H79-H37
 2 with sigma of 0.001
3.a Aromatic/amide H refined with riding coordinates:
 C4(H4), C16(H16), C20(H20), C34(H34), C44(H44), C56(H56), C58(H58), C64(H64),
 C66(H66), C70(H70), C72(H72), C74(H74), C80(H80), C82(H82), C84(H84), C88(H88),
  C3(H3), C49(H49), C25(H25), C51(H51), C27(H27), C55(H55), C7(H7), C57(H57),
 C29(H29), C59(H59), C15(H15), C61(H61), C31(H31), C67(H67), C17(H17), C35(H35),
  C71(H71), C9(H9), C37(H37), C75(H75), C19(H19), C77(H77), C79(H79), C5(H5),
 C83(H83), C85(H85), C87(H87), C11(H11), C89(H89), C45(H45), C23(H23), C93(H93)
3.b Idealised Me refined as rotating group:
 C13(H13A,H13B,H13C), C53(H53A,H53B,H53C), C2(H2A,H2B,H2C), C69(H69A,H69B,
 H69C), C39(H39A,H39B,H39C), C81(H81A,H81B,H81C), C41(H41A,H41B,H41C), C21(H21A,
 H21B,H21C), C43(H43A,H43B,H43C), C91(H91A,H91B,H91C), C47(H47A,H47B,H47C),
 C95(H95A,H95B,H95C)
;
_olex2_submission_special_instructions 'No special instructions were received'

loop_
_space_group_symop_operation_xyz
'x, y, z'
'-x, -y, -z'

loop_
_atom_site_label
_atom_site_type_symbol
_atom_site_fract_x
_atom_site_fract_y
_atom_site_fract_z
_atom_site_U_iso_or_equiv
_atom_site_adp_type
_atom_site_occupancy
_atom_site_site_symmetry_order
_atom_site_calc_flag
_atom_site_refinement_flags_posn
_atom_site_refinement_flags_adp
_atom_site_refinement_flags_occupancy
_atom_site_disorder_assembly
_atom_site_disorder_group
N1 N 1.03590(6) 0.80204(6) 0.48908(5) 0.02480(18) Uani 1 1 d . . . . .
N4 N 0.96871(6) 0.94014(6) 0.75028(5) 0.02405(18) Uani 1 1 d . . . . .
N6 N 1.20311(7) 0.66102(6) 0.86307(5) 0.02659(19) Uani 1 1 d . . . . .
N3 N 1.53450(7) 0.69624(6) 0.97924(5) 0.02607(19) Uani 1 1 d . . . . .
N2 N 0.70080(6) 0.83851(6) 0.56421(5) 0.02508(18) Uani 1 1 d . . . . .
N5 N 1.46891(7) 0.53029(6) 0.71958(5) 0.02693(19) Uani 1 1 d . . . . .
C1 C 0.93706(7) 0.89835(6) 0.67585(6) 0.02178(19) Uani 1 1 d . . . . .
C4 C 0.83603(7) 0.88785(6) 0.65711(6) 0.0236(2) Uani 1 1 d . . . . .
H4 H 0.790415 0.908489 0.694572 0.028(3) Uiso 1 1 calc R . . . .
C6 C 1.00758(7) 0.87052(6) 0.62104(6) 0.02165(19) Uani 1 1 d . . . . .
C8 C 1.43711(8) 0.58315(7) 0.78539(6) 0.0247(2) Uani 1 1 d . . . . .
C10 C 0.80259(7) 0.84687(6) 0.58305(6) 0.0225(2) Uani 1 1 d . . . . .
C12 C 0.96987(7) 0.82858(6) 0.54618(6) 0.02198(19) Uani 1 1 d . . . . .
C14 C 0.63440(7) 0.84420(7) 0.62582(6) 0.0259(2) Uani 1 1 d . . . . .
C16 C 0.86903(8) 0.81421(6) 0.52816(6) 0.0239(2) Uani 1 1 d . . . . .
H16 H 0.845572 0.782497 0.479018 0.035(3) Uiso 1 1 calc R . . . .
C18 C 1.13445(8) 0.65136(7) 0.79801(6) 0.0252(2) Uani 1 1 d . . . . .
C20 C 1.36984(8) 0.68230(7) 0.91900(6) 0.0267(2) Uani 1 1 d . . . . .
H20 H 1.346651 0.716191 0.964215 0.035(4) Uiso 1 1 calc R . . . .
C22 C 1.46943(8) 0.66528(7) 0.91509(6) 0.0245(2) Uani 1 1 d . . . . .
C24 C 1.50640(8) 0.61537(6) 0.84807(6) 0.0240(2) Uani 1 1 d . . . . .
C26 C 1.63692(8) 0.68776(7) 0.97942(6) 0.0272(2) Uani 1 1 d . . . . .
C28 C 1.13803(8) 0.81984(7) 0.49944(6) 0.0259(2) Uani 1 1 d . . . . .
C30 C 1.30425(8) 0.64906(7) 0.85579(6) 0.0254(2) Uani 1 1 d . . . . .
C32 C 0.66335(8) 0.83728(7) 0.48682(6) 0.0253(2) Uani 1 1 d . . . . .
C34 C 1.33773(8) 0.60084(7) 0.78845(6) 0.0265(2) Uani 1 1 d . . . . .
H34 H 1.293096 0.580257 0.745063 0.036(4) Uiso 1 1 calc R . . . .
C36 C 0.99592(8) 0.76260(7) 0.41251(6) 0.0254(2) Uani 1 1 d . . . . .
C38 C 0.89425(7) 0.95510(7) 0.80663(6) 0.0244(2) Uani 1 1 d . . . . .
C40 C 0.95958(8) 0.81541(7) 0.36274(6) 0.0292(2) Uani 1 1 d . . . . .
C42 C 0.84901(8) 1.03368(7) 0.81876(6) 0.0265(2) Uani 1 1 d . . . . .
C44 C 1.15697(8) 0.68471(7) 0.73199(7) 0.0296(2) Uani 1 1 d . . . . .
H44 H 1.218609 0.714385 0.730657 0.042(4) Uiso 1 1 calc R . . . .
C46 C 1.06762(8) 0.95842(7) 0.77528(6) 0.0245(2) Uani 1 1 d . . . . .
C48 C 1.56429(8) 0.49991(7) 0.71444(6) 0.0264(2) Uani 1 1 d . . . . .
C50 C 1.16554(8) 0.66693(7) 0.93891(6) 0.0280(2) Uani 1 1 d . . . . .
C52 C 1.18340(8) 0.85706(7) 0.57295(7) 0.0274(2) Uani 1 1 d . . . . .
C54 C 1.39395(8) 0.49194(7) 0.66080(6) 0.0280(2) Uani 1 1 d . . . . .
C56 C 1.04238(8) 0.61058(7) 0.79961(7) 0.0299(2) Uani 1 1 d . . . . .
H56 H 1.025544 0.588446 0.844366 0.039(4) Uiso 1 1 calc R . . . .
C58 C 0.58333(8) 0.78293(7) 0.45539(7) 0.0294(2) Uani 1 1 d . . . . .
H58 H 0.552483 0.747047 0.485920 0.034(3) Uiso 1 1 calc R . . . .
C60 C 1.14454(8) 0.93070(7) 0.72637(6) 0.0261(2) Uani 1 1 d . . . . .
C62 C 1.49242(8) 0.73766(7) 1.04933(6) 0.0274(2) Uani 1 1 d . . . . .
C64 C 1.08969(9) 0.67460(8) 0.66858(7) 0.0331(2) Uani 1 1 d . . . . .
H64 H 1.106270 0.696134 0.623461 0.045(4) Uiso 1 1 calc R . . . .
C66 C 1.19484(9) 0.80057(7) 0.43389(7) 0.0326(2) Uani 1 1 d . . . . .
H66 H 1.163405 0.776760 0.384706 0.039(4) Uiso 1 1 calc R . . . .
C68 C 1.34125(8) 0.41865(7) 0.67291(7) 0.0306(2) Uani 1 1 d . . . . .
C70 C 0.77733(8) 1.04560(8) 0.87300(7) 0.0317(2) Uani 1 1 d . . . . .
H70 H 0.746996 1.099043 0.883695 0.044(4) Uiso 1 1 calc R . . . .
C72 C 1.72851(8) 0.48545(8) 0.76663(7) 0.0321(2) Uani 1 1 d . . . . .
H72 H 1.778343 0.499666 0.807435 0.039(4) Uiso 1 1 calc R . . . .
C74 C 0.97500(9) 0.60213(8) 0.73595(7) 0.0346(3) Uani 1 1 d . . . . .
H74 H 0.912194 0.574557 0.737683 0.047(4) Uiso 1 1 calc R . . . .
C76 C 1.68122(8) 0.64182(7) 0.91425(6) 0.0270(2) Uani 1 1 d . . . . .
C78 C 0.86641(8) 0.88816(7) 0.84404(6) 0.0290(2) Uani 1 1 d . . . . .
C80 C 1.69555(9) 0.72691(8) 1.04602(7) 0.0335(2) Uani 1 1 d . . . . .
H80 H 1.665074 0.754768 1.090674 0.041(4) Uiso 1 1 calc R . . . .
C82 C 1.58490(9) 0.44037(8) 0.64787(7) 0.0319(2) Uani 1 1 d . . . . .
H82 H 1.535870 0.424914 0.606605 0.038(4) Uiso 1 1 calc R . . . .
C84 C 1.08924(9) 1.00643(7) 0.85053(6) 0.0309(2) Uani 1 1 d . . . . .
H84 H 1.036879 1.025100 0.882373 0.037(4) Uiso 1 1 calc R . . . .
C86 C 1.63849(8) 0.52689(7) 0.77453(6) 0.0262(2) Uani 1 1 d . . . . .
C88 C 0.99848(9) 0.63344(8) 0.67022(7) 0.0357(3) Uani 1 1 d . . . . .
H88 H 0.952547 0.626807 0.626592 0.053(4) Uiso 1 1 calc R . . . .
C90 C 0.62944(9) 0.77781(8) 0.66869(7) 0.0324(2) Uani 1 1 d . . . . .
C92 C 1.37570(9) 0.52941(8) 0.59570(7) 0.0344(3) Uani 1 1 d . . . . .
C94 C 0.57978(8) 0.91776(8) 0.64445(7) 0.0310(2) Uani 1 1 d . . . . .
C96 C 0.99600(8) 0.67359(7) 0.39010(6) 0.0287(2) Uani 1 1 d . . . . .
C3 C 1.29524(9) 0.81603(8) 0.44074(8) 0.0381(3) Uani 1 1 d . . . . .
H3 H 1.332668 0.802988 0.396167 0.045(4) Uiso 1 1 calc R . . . .
C49 C 0.70593(9) 0.89103(8) 0.44176(7) 0.0321(2) Uani 1 1 d . . . . .
H49 H 0.758371 0.930481 0.463673 0.035(4) Uiso 1 1 calc R . . . .
C25 C 1.26969(9) 0.38138(8) 0.61590(7) 0.0370(3) Uani 1 1 d . . . . .
H25 H 1.233585 0.330971 0.622035 0.046(4) Uiso 1 1 calc R . . . .
C51 C 0.54866(9) 0.78134(8) 0.37907(7) 0.0358(3) Uani 1 1 d . . . . .
H51 H 0.493266 0.744896 0.357989 0.048(4) Uiso 1 1 calc R . . . .
C13 C 0.87461(10) 1.10160(8) 0.77250(7) 0.0345(3) Uani 1 1 d . . . . .
H13A H 0.858859 1.079577 0.717173 0.056(5) Uiso 1 1 calc R . . . .
H13B H 0.945206 1.117414 0.780919 0.053(5) Uiso 1 1 calc R . . . .
H13C H 0.836464 1.152105 0.789249 0.049(4) Uiso 1 1 calc R . . . .
C53 C 0.96421(10) 0.91104(8) 0.38752(7) 0.0371(3) Uani 1 1 d . . . . .
H53A H 1.033232 0.931781 0.397844 0.057(5) Uiso 1 1 calc R . . . .
H53B H 0.928457 0.926425 0.434817 0.051(4) Uiso 1 1 calc R . . . .
H53C H 0.933977 0.937303 0.346074 0.064(5) Uiso 1 1 calc R . . . .
C27 C 1.78527(8) 0.64403(8) 0.91751(7) 0.0315(2) Uani 1 1 d . . . . .
H27 H 1.817152 0.616239 0.873555 0.035(4) Uiso 1 1 calc R . . . .
C55 C 0.79292(9) 0.90239(8) 0.89696(7) 0.0350(3) Uani 1 1 d . . . . .
H55 H 0.772479 0.857911 0.923138 0.043(4) Uiso 1 1 calc R . . . .
C7 C 0.95840(9) 0.63761(8) 0.31532(7) 0.0351(3) Uani 1 1 d . . . . .
H7 H 0.958702 0.577414 0.298365 0.044(4) Uiso 1 1 calc R . . . .
C57 C 0.74954(9) 0.98046(8) 0.91169(7) 0.0358(3) Uani 1 1 d . . . . .
H57 H 0.700384 0.989599 0.948549 0.043(4) Uiso 1 1 calc R . . . .
C29 C 1.79684(9) 0.72482(8) 1.04644(7) 0.0366(3) Uani 1 1 d . . . . .
H29 H 1.835656 0.751126 1.091610 0.048(4) Uiso 1 1 calc R . . . .
C59 C 1.67564(9) 0.40453(8) 0.64238(7) 0.0356(3) Uani 1 1 d . . . . .
H59 H 1.689020 0.365225 0.596941 0.046(4) Uiso 1 1 calc R . . . .
C15 C 1.18512(10) 1.02644(9) 0.87820(7) 0.0396(3) Uani 1 1 d . . . . .
H15 H 1.198781 1.060450 0.928254 0.052(4) Uiso 1 1 calc R . . . .
C61 C 0.92057(9) 0.77664(9) 0.28913(7) 0.0358(3) Uani 1 1 d . . . . .
H61 H 0.893645 0.810966 0.254784 0.043(4) Uiso 1 1 calc R . . . .
C31 C 0.51762(9) 0.92227(9) 0.70572(7) 0.0399(3) Uani 1 1 d . . . . .
H31 H 0.478939 0.970879 0.718448 0.052(4) Uiso 1 1 calc R . . . .
C63 C 1.13496(8) 0.74615(8) 0.97628(7) 0.0324(2) Uani 1 1 d . . . . .
C2 C 1.35914(10) 0.38237(8) 0.74557(7) 0.0374(3) Uani 1 1 d . . . . .
H2A H 1.429309 0.371537 0.752337 0.045(4) Uiso 1 1 calc R . . . .
H2B H 1.320014 0.328577 0.741425 0.054(5) Uiso 1 1 calc R . . . .
H2C H 1.339787 0.423302 0.790400 0.057(5) Uiso 1 1 calc R . . . .
C65 C 1.45367(9) 0.68664(8) 1.09848(7) 0.0339(2) Uani 1 1 d . . . . .
C33 C 1.49011(9) 0.82692(8) 1.06475(7) 0.0345(3) Uani 1 1 d . . . . .
C67 C 1.84294(9) 0.68474(8) 0.98166(7) 0.0353(3) Uani 1 1 d . . . . .
H67 H 1.912850 0.685314 0.981469 0.041(4) Uiso 1 1 calc R . . . .
C17 C 0.59374(9) 0.83207(9) 0.33350(7) 0.0390(3) Uani 1 1 d . . . . .
H17 H 0.571011 0.829062 0.280861 0.051(4) Uiso 1 1 calc R . . . .
C69 C 1.03548(10) 0.61786(8) 0.44448(8) 0.0387(3) Uani 1 1 d . . . . .
H69A H 1.106837 0.629069 0.453937 0.077(6) Uiso 1 1 calc R . . . .
H69B H 1.021878 0.557534 0.421115 0.081(6) Uiso 1 1 calc R . . . .
H69C H 1.003434 0.630676 0.493798 0.064(5) Uiso 1 1 calc R . . . .
C35 C 1.09723(10) 0.75038(10) 1.04922(7) 0.0427(3) Uani 1 1 d . . . . .
H35 H 1.074734 0.803152 1.075376 0.054(5) Uiso 1 1 calc R . . . .
C71 C 1.74781(9) 0.42529(8) 0.70261(8) 0.0368(3) Uani 1 1 d . . . . .
H71 H 1.809286 0.398592 0.699797 0.044(4) Uiso 1 1 calc R . . . .
C9 C 0.92063(9) 0.68864(9) 0.26553(7) 0.0381(3) Uani 1 1 d . . . . .
H9 H 0.894662 0.663198 0.214976 0.048(4) Uiso 1 1 calc R . . . .
C73 C 1.16032(10) 0.59379(8) 0.97283(7) 0.0382(3) Uani 1 1 d . . . . .
C37 C 1.28704(9) 0.86970(9) 0.57333(6) 0.0408(3) Uani 1 1 d . . . . .
H37 H 1.320631 0.894129 0.621507 0.049 Uiso 1 1 calc DR U . . .
C75 C 1.30256(10) 0.49024(10) 0.54052(7) 0.0421(3) Uani 1 1 d . . . . .
H75 H 1.288257 0.514233 0.495504 0.052(4) Uiso 1 1 calc R . . . .
C19 C 0.56713(10) 0.78610(10) 0.73018(8) 0.0430(3) Uani 1 1 d . . . . .
H19 H 0.562967 0.742031 0.760200 0.055(5) Uiso 1 1 calc R . . . .
C77 C 0.67224(10) 0.88729(9) 0.36512(7) 0.0382(3) Uani 1 1 d . . . . .
H77 H 0.703157 0.922744 0.334240 0.053(4) Uiso 1 1 calc R . . . .
C39 C 0.59076(10) 0.99146(8) 0.60222(8) 0.0409(3) Uani 1 1 d . . . . .
H39A H 0.660804 1.008291 0.601975 0.061(5) Uiso 1 1 calc R . . . .
H39B H 0.555312 1.039951 0.628477 0.062(5) Uiso 1 1 calc R . . . .
H39C H 0.563349 0.974289 0.548627 0.064(5) Uiso 1 1 calc R . . . .
C79 C 1.24069(9) 0.95100(10) 0.76164(6) 0.0412(3) Uani 1 1 d . . . . .
H79 H 1.294511 0.930359 0.732312 0.049 Uiso 1 1 calc DR U . . .
C5 C 0.51134(10) 0.85721(10) 0.74822(8) 0.0460(3) Uani 1 1 d . . . . .
H5 H 0.468677 0.861326 0.789867 0.058(5) Uiso 1 1 calc R . . . .
C81 C 1.45672(13) 0.59101(9) 1.07920(8) 0.0477(3) Uani 1 1 d . . . . .
H81A H 1.433851 0.566145 1.122805 0.087(7) Uiso 1 1 calc R . . . .
H81B H 1.524511 0.574895 1.069556 0.088(7) Uiso 1 1 calc R . . . .
H81C H 1.413792 0.569483 1.032623 0.087(7) Uiso 1 1 calc R . . . .
C41 C 0.90996(10) 0.80164(8) 0.82552(8) 0.0399(3) Uani 1 1 d . . . . .
H41A H 0.863328 0.762059 0.790931 0.094(7) Uiso 1 1 calc R . . . .
H41B H 0.923191 0.779741 0.873703 0.075(6) Uiso 1 1 calc R . . . .
H41C H 0.971699 0.806784 0.799847 0.066(5) Uiso 1 1 calc R . . . .
C83 C 1.25071(10) 0.41691(9) 0.55067(8) 0.0427(3) Uani 1 1 d . . . . .
H83 H 1.201605 0.390803 0.512368 0.055(5) Uiso 1 1 calc R . . . .
C21 C 0.68987(10) 0.70026(8) 0.64929(9) 0.0424(3) Uani 1 1 d . . . . .
H21A H 0.680268 0.676777 0.593650 0.063(5) Uiso 1 1 calc R . . . .
H21B H 0.668960 0.656945 0.679226 0.061(5) Uiso 1 1 calc R . . . .
H21C H 0.759760 0.716511 0.662356 0.064(5) Uiso 1 1 calc R . . . .
C85 C 1.34227(9) 0.85025(9) 0.51161(9) 0.0450(3) Uani 1 1 d . . . . .
H85 H 1.411884 0.859862 0.516757 0.058(5) Uiso 1 1 calc R . . . .
C43 C 1.14662(12) 0.82462(8) 0.94040(8) 0.0452(3) Uani 1 1 d . . . . .
H43A H 1.109424 0.870685 0.968722 0.080(6) Uiso 1 1 calc R . . . .
H43B H 1.121497 0.811608 0.885955 0.070(6) Uiso 1 1 calc R . . . .
H43C H 1.216568 0.842809 0.943080 0.099(8) Uiso 1 1 calc R . . . .
C87 C 1.26214(10) 0.99700(11) 0.83308(8) 0.0493(4) Uani 1 1 d . . . . .
H87 H 1.328711 1.009138 0.852323 0.067(5) Uiso 1 1 calc R . . . .
B1 B 1.11663(9) 0.88483(7) 0.64158(7) 0.0241(2) Uani 1 1 d . . . . .
C11 C 1.44878(10) 0.86488(9) 1.13253(8) 0.0454(3) Uani 1 1 d . . . . .
H11 H 1.447658 0.925495 1.145205 0.056(5) Uiso 1 1 calc R . . . .
B2 B 1.61335(9) 0.59445(8) 0.84511(7) 0.0251(2) Uani 1 1 d . . . . .
C89 C 1.12324(12) 0.60184(11) 1.04617(8) 0.0497(3) Uani 1 1 d . . . . .
H89 H 1.119305 0.553216 1.070677 0.065(5) Uiso 1 1 calc R . . . .
C45 C 1.09198(11) 0.67936(11) 1.08406(8) 0.0501(4) Uani 1 1 d . . . . .
H45 H 1.066871 0.683616 1.134137 0.064(5) Uiso 1 1 calc R . . . .
C91 C 1.43283(12) 0.60894(10) 0.58503(8) 0.0489(3) Uani 1 1 d . . . . .
H91A H 1.434210 0.651499 0.633062 0.073(6) Uiso 1 1 calc R . . . .
H91B H 1.401046 0.632410 0.542444 0.076(6) Uiso 1 1 calc R . . . .
H91C H 1.500428 0.594687 0.572635 0.116(9) Uiso 1 1 calc R . . . .
C23 C 1.40921(10) 0.81540(11) 1.18183(8) 0.0501(4) Uani 1 1 d . . . . .
H23 H 1.380393 0.842371 1.227619 0.064(5) Uiso 1 1 calc R . . . .
C93 C 1.41114(10) 0.72727(10) 1.16519(7) 0.0443(3) Uani 1 1 d . . . . .
H93 H 1.383326 0.694088 1.199401 0.049(4) Uiso 1 1 calc R . . . .
C47 C 1.53038(12) 0.87927(9) 1.00898(9) 0.0503(4) Uani 1 1 d . . . . .
H47A H 1.493796 0.863447 0.958460 0.079(6) Uiso 1 1 calc R . . . .
H47B H 1.600290 0.868297 1.002880 0.098(8) Uiso 1 1 calc R . . . .
H47C H 1.523291 0.940196 1.029262 0.084(6) Uiso 1 1 calc R . . . .
C95 C 1.19389(14) 0.50917(9) 0.93137(10) 0.0549(4) Uani 1 1 d . . . . .
H95A H 1.266007 0.508792 0.936476 0.117(9) Uiso 1 1 calc R . . . .
H95B H 1.172101 0.500969 0.876248 0.085(7) Uiso 1 1 calc R . . . .
H95C H 1.165361 0.462749 0.954435 0.113(9) Uiso 1 1 calc R . . . .

loop_
_atom_site_aniso_label
_atom_site_aniso_U_11
_atom_site_aniso_U_22
_atom_site_aniso_U_33
_atom_site_aniso_U_23
_atom_site_aniso_U_13
_atom_site_aniso_U_12
N1 0.0220(4) 0.0274(4) 0.0234(4) -0.0004(3) 0.0047(3) -0.0001(3)
N4 0.0215(4) 0.0280(4) 0.0211(4) 0.0000(3) 0.0017(3) 0.0000(3)
N6 0.0240(4) 0.0316(5) 0.0236(4) 0.0032(3) 0.0011(3) 0.0030(4)
N3 0.0269(5) 0.0272(4) 0.0230(4) 0.0028(3) -0.0018(3) -0.0009(3)
N2 0.0191(4) 0.0325(5) 0.0229(4) 0.0036(3) 0.0011(3) -0.0014(3)
N5 0.0238(4) 0.0311(5) 0.0237(4) -0.0005(4) 0.0007(3) -0.0001(4)
C1 0.0223(5) 0.0205(4) 0.0221(5) 0.0028(4) 0.0011(4) -0.0001(4)
C4 0.0208(5) 0.0259(5) 0.0234(5) 0.0018(4) 0.0046(4) 0.0007(4)
C6 0.0216(5) 0.0202(4) 0.0231(5) 0.0035(4) 0.0028(4) 0.0004(4)
C8 0.0258(5) 0.0253(5) 0.0228(5) 0.0043(4) 0.0016(4) -0.0001(4)
C10 0.0194(5) 0.0235(5) 0.0246(5) 0.0049(4) 0.0008(4) -0.0014(4)
C12 0.0217(5) 0.0205(4) 0.0237(5) 0.0030(4) 0.0048(4) 0.0006(4)
C14 0.0186(5) 0.0335(5) 0.0239(5) 0.0021(4) 0.0013(4) -0.0040(4)
C16 0.0234(5) 0.0252(5) 0.0213(5) 0.0005(4) 0.0013(4) -0.0019(4)
C18 0.0252(5) 0.0231(5) 0.0263(5) 0.0012(4) -0.0001(4) 0.0042(4)
C20 0.0280(5) 0.0275(5) 0.0234(5) 0.0013(4) 0.0011(4) 0.0017(4)
C22 0.0267(5) 0.0234(5) 0.0232(5) 0.0051(4) -0.0016(4) -0.0016(4)
C24 0.0255(5) 0.0236(5) 0.0229(5) 0.0054(4) 0.0001(4) -0.0015(4)
C26 0.0273(5) 0.0257(5) 0.0293(5) 0.0087(4) -0.0035(4) -0.0023(4)
C28 0.0222(5) 0.0233(5) 0.0318(5) 0.0028(4) 0.0072(4) 0.0014(4)
C30 0.0241(5) 0.0254(5) 0.0266(5) 0.0051(4) 0.0005(4) 0.0015(4)
C32 0.0217(5) 0.0296(5) 0.0234(5) 0.0013(4) 0.0007(4) 0.0033(4)
C34 0.0249(5) 0.0291(5) 0.0236(5) 0.0014(4) -0.0024(4) 0.0004(4)
C36 0.0237(5) 0.0289(5) 0.0225(5) 0.0007(4) 0.0058(4) -0.0004(4)
C38 0.0223(5) 0.0298(5) 0.0193(5) -0.0001(4) 0.0012(4) -0.0004(4)
C40 0.0288(5) 0.0330(6) 0.0269(5) 0.0064(4) 0.0088(4) 0.0003(4)
C42 0.0260(5) 0.0292(5) 0.0227(5) 0.0005(4) 0.0001(4) 0.0004(4)
C44 0.0278(5) 0.0288(5) 0.0326(6) 0.0074(4) 0.0002(4) 0.0012(4)
C46 0.0245(5) 0.0243(5) 0.0245(5) 0.0056(4) -0.0021(4) -0.0015(4)
C48 0.0252(5) 0.0271(5) 0.0274(5) 0.0058(4) 0.0052(4) -0.0006(4)
C50 0.0246(5) 0.0347(6) 0.0238(5) 0.0032(4) 0.0011(4) 0.0007(4)
C52 0.0217(5) 0.0260(5) 0.0334(6) 0.0018(4) 0.0048(4) 0.0000(4)
C54 0.0244(5) 0.0328(5) 0.0240(5) -0.0026(4) 0.0014(4) -0.0002(4)
C56 0.0289(5) 0.0297(5) 0.0300(5) 0.0025(4) 0.0026(4) 0.0005(4)
C58 0.0224(5) 0.0322(5) 0.0311(6) -0.0009(4) 0.0009(4) 0.0015(4)
C60 0.0220(5) 0.0295(5) 0.0271(5) 0.0070(4) -0.0007(4) -0.0014(4)
C62 0.0282(5) 0.0287(5) 0.0233(5) 0.0006(4) -0.0039(4) 0.0014(4)
C64 0.0374(6) 0.0331(6) 0.0294(6) 0.0074(5) -0.0010(5) 0.0057(5)
C66 0.0295(6) 0.0329(6) 0.0338(6) -0.0003(5) 0.0103(5) 0.0006(5)
C68 0.0270(5) 0.0322(6) 0.0298(5) -0.0027(4) 0.0054(4) 0.0005(4)
C70 0.0293(6) 0.0352(6) 0.0290(6) -0.0002(4) 0.0044(4) 0.0054(5)
C72 0.0253(5) 0.0369(6) 0.0346(6) 0.0080(5) 0.0036(4) 0.0001(4)
C74 0.0266(6) 0.0363(6) 0.0375(6) -0.0007(5) -0.0008(5) -0.0021(5)
C76 0.0261(5) 0.0276(5) 0.0286(5) 0.0097(4) -0.0008(4) -0.0023(4)
C78 0.0301(6) 0.0319(5) 0.0246(5) 0.0042(4) 0.0015(4) 0.0007(4)
C80 0.0347(6) 0.0340(6) 0.0301(6) 0.0040(5) -0.0065(5) -0.0015(5)
C82 0.0303(6) 0.0344(6) 0.0293(6) 0.0010(4) 0.0049(4) -0.0011(5)
C84 0.0317(6) 0.0342(6) 0.0249(5) 0.0019(4) -0.0013(4) -0.0012(5)
C86 0.0243(5) 0.0279(5) 0.0278(5) 0.0086(4) 0.0040(4) -0.0019(4)
C88 0.0335(6) 0.0392(6) 0.0315(6) 0.0002(5) -0.0068(5) 0.0046(5)
C90 0.0279(6) 0.0376(6) 0.0312(6) 0.0072(5) 0.0012(4) -0.0076(5)
C92 0.0330(6) 0.0414(6) 0.0270(6) 0.0022(5) 0.0012(4) -0.0019(5)
C94 0.0217(5) 0.0387(6) 0.0298(6) -0.0003(5) 0.0000(4) 0.0003(4)
C96 0.0282(5) 0.0288(5) 0.0280(5) 0.0006(4) 0.0070(4) 0.0011(4)
C3 0.0300(6) 0.0369(6) 0.0456(7) -0.0016(5) 0.0177(5) 0.0000(5)
C49 0.0295(6) 0.0365(6) 0.0303(6) 0.0074(5) -0.0006(4) -0.0014(5)
C25 0.0296(6) 0.0388(6) 0.0375(6) -0.0064(5) 0.0052(5) -0.0060(5)
C51 0.0254(5) 0.0421(6) 0.0346(6) -0.0062(5) -0.0059(4) 0.0058(5)
C13 0.0427(7) 0.0300(6) 0.0310(6) 0.0042(5) 0.0075(5) 0.0039(5)
C53 0.0451(7) 0.0322(6) 0.0370(6) 0.0112(5) 0.0111(5) 0.0033(5)
C27 0.0267(5) 0.0343(6) 0.0345(6) 0.0106(5) -0.0010(4) -0.0024(4)
C55 0.0375(6) 0.0393(6) 0.0293(6) 0.0087(5) 0.0076(5) -0.0020(5)
C7 0.0358(6) 0.0336(6) 0.0319(6) -0.0054(5) 0.0079(5) -0.0029(5)
C57 0.0329(6) 0.0454(7) 0.0289(6) 0.0032(5) 0.0111(5) 0.0021(5)
C29 0.0340(6) 0.0369(6) 0.0372(6) 0.0078(5) -0.0126(5) -0.0051(5)
C59 0.0338(6) 0.0359(6) 0.0364(6) 0.0020(5) 0.0115(5) 0.0022(5)
C15 0.0373(7) 0.0502(7) 0.0276(6) 0.0018(5) -0.0072(5) -0.0082(5)
C61 0.0343(6) 0.0475(7) 0.0270(6) 0.0109(5) 0.0041(4) -0.0018(5)
C31 0.0259(6) 0.0553(8) 0.0340(6) -0.0054(5) 0.0044(5) 0.0024(5)
C63 0.0273(5) 0.0372(6) 0.0287(5) -0.0033(5) -0.0022(4) 0.0005(5)
C2 0.0403(7) 0.0332(6) 0.0381(6) 0.0038(5) 0.0065(5) -0.0004(5)
C65 0.0348(6) 0.0406(6) 0.0260(5) 0.0063(5) -0.0021(4) 0.0003(5)
C33 0.0329(6) 0.0298(6) 0.0373(6) 0.0000(5) -0.0098(5) 0.0024(5)
C67 0.0259(6) 0.0384(6) 0.0425(7) 0.0132(5) -0.0062(5) -0.0053(5)
C17 0.0368(6) 0.0511(7) 0.0271(6) 0.0013(5) -0.0050(5) 0.0142(6)
C69 0.0459(7) 0.0303(6) 0.0396(7) 0.0043(5) 0.0034(5) 0.0055(5)
C35 0.0334(6) 0.0565(8) 0.0315(6) -0.0098(6) 0.0021(5) -0.0009(6)
C71 0.0280(6) 0.0403(6) 0.0430(7) 0.0069(5) 0.0095(5) 0.0058(5)
C9 0.0362(6) 0.0505(7) 0.0241(5) -0.0012(5) 0.0037(5) -0.0075(5)
C73 0.0408(7) 0.0406(7) 0.0346(6) 0.0113(5) 0.0016(5) -0.0004(5)
C37 0.0232(6) 0.0479(7) 0.0457(7) -0.0066(6) 0.0041(5) -0.0023(5)
C75 0.0386(7) 0.0574(8) 0.0276(6) 0.0035(5) -0.0039(5) -0.0024(6)
C19 0.0393(7) 0.0566(8) 0.0344(6) 0.0141(6) 0.0052(5) -0.0126(6)
C77 0.0390(7) 0.0475(7) 0.0307(6) 0.0127(5) 0.0025(5) 0.0072(5)
C39 0.0410(7) 0.0369(6) 0.0449(7) 0.0051(5) 0.0049(5) 0.0105(5)
C79 0.0238(6) 0.0640(9) 0.0338(6) 0.0058(6) -0.0011(5) -0.0041(5)
C5 0.0331(7) 0.0718(10) 0.0308(6) 0.0017(6) 0.0114(5) -0.0062(6)
C81 0.0661(10) 0.0390(7) 0.0407(7) 0.0163(6) 0.0028(6) -0.0062(6)
C41 0.0464(7) 0.0332(6) 0.0428(7) 0.0109(5) 0.0096(6) 0.0061(5)
C83 0.0314(6) 0.0555(8) 0.0341(6) -0.0078(6) -0.0031(5) -0.0068(6)
C21 0.0433(7) 0.0356(6) 0.0514(8) 0.0168(6) 0.0043(6) -0.0029(5)
C85 0.0229(6) 0.0506(8) 0.0559(8) -0.0066(6) 0.0112(5) -0.0040(5)
C43 0.0581(9) 0.0323(6) 0.0414(7) -0.0023(5) -0.0045(6) 0.0060(6)
C87 0.0270(6) 0.0807(11) 0.0357(7) 0.0033(7) -0.0070(5) -0.0113(6)
B1 0.0221(5) 0.0225(5) 0.0278(6) 0.0046(4) 0.0019(4) 0.0010(4)
C11 0.0394(7) 0.0420(7) 0.0466(8) -0.0121(6) -0.0126(6) 0.0136(6)
B2 0.0250(6) 0.0262(5) 0.0255(6) 0.0095(4) 0.0012(4) -0.0023(4)
C89 0.0531(8) 0.0627(9) 0.0365(7) 0.0197(7) 0.0033(6) -0.0088(7)
C45 0.0416(7) 0.0796(11) 0.0265(6) 0.0033(6) 0.0069(5) -0.0103(7)
C91 0.0575(9) 0.0528(8) 0.0366(7) 0.0148(6) -0.0073(6) -0.0145(7)
C23 0.0368(7) 0.0742(10) 0.0324(7) -0.0108(7) -0.0041(5) 0.0183(7)
C93 0.0374(7) 0.0683(9) 0.0272(6) 0.0079(6) 0.0013(5) 0.0053(6)
C47 0.0605(9) 0.0288(6) 0.0614(9) 0.0117(6) -0.0081(7) -0.0042(6)
C95 0.0779(12) 0.0363(7) 0.0547(9) 0.0176(6) 0.0064(8) 0.0088(7)

loop_
_atom_type_symbol
_atom_type_description
_atom_type_scat_dispersion_real
_atom_type_scat_dispersion_imag
_atom_type_scat_source
C C 0.0137 0.0067 'International Tables Vol C Tables 4.2.6.8 and 6.1.1.4'
H H 0.0000 0.0000 'International Tables Vol C Tables 4.2.6.8 and 6.1.1.4'
B B 0.0070 0.0029 'International Tables Vol C Tables 4.2.6.8 and 6.1.1.4'
N N 0.0241 0.0134 'International Tables Vol C Tables 4.2.6.8 and 6.1.1.4'

loop_
_geom_angle_atom_site_label_1
_geom_angle_atom_site_label_2
_geom_angle_atom_site_label_3
_geom_angle
_geom_angle_site_symmetry_1
_geom_angle_site_symmetry_3
_geom_angle_publ_flag
C12 N1 C28 123.57(9) . . ?
C12 N1 C36 118.12(8) . . ?
C28 N1 C36 117.94(8) . . ?
C1 N4 C38 116.68(8) . . ?
C1 N4 C46 123.97(9) . . ?
C46 N4 C38 118.87(8) . . ?
C18 N6 C50 118.21(9) . . ?
C30 N6 C18 122.67(9) . . ?
C30 N6 C50 118.02(9) . . ?
C22 N3 C26 123.88(9) . . ?
C22 N3 C62 117.30(9) . . ?
C26 N3 C62 118.81(9) . . ?
C10 N2 C14 118.92(8) . . ?
C10 N2 C32 120.56(8) . . ?
C32 N2 C14 119.86(8) . . ?
C8 N5 C48 123.55(9) . . ?
C8 N5 C54 117.08(9) . . ?
C48 N5 C54 118.18(9) . . ?
N4 C1 C6 119.63(9) . . ?
C4 C1 N4 118.23(9) . . ?
C4 C1 C6 122.10(9) . . ?
C1 C4 H4 120.3 . . ?
C10 C4 C1 119.33(9) . . ?
C10 C4 H4 120.3 . . ?
C1 C6 C12 116.51(9) . . ?
C1 C6 B1 121.40(9) . . ?
C12 C6 B1 122.08(9) . . ?
N5 C8 C24 119.20(9) . . ?
C34 C8 N5 118.98(9) . . ?
C34 C8 C24 121.79(10) . . ?
C4 C10 N2 118.85(9) . . ?
C4 C10 C16 120.78(9) . . ?
C16 C10 N2 120.37(9) . . ?
N1 C12 C6 119.01(9) . . ?
C16 C12 N1 119.29(9) . . ?
C16 C12 C6 121.69(9) . . ?
C90 C14 N2 118.92(10) . . ?
C90 C14 C94 121.48(10) . . ?
C94 C14 N2 119.51(10) . . ?
C10 C16 H16 120.3 . . ?
C12 C16 C10 119.40(9) . . ?
C12 C16 H16 120.3 . . ?
C44 C18 N6 120.59(10) . . ?
C56 C18 N6 120.53(10) . . ?
C56 C18 C44 118.86(10) . . ?
C22 C20 H20 120.3 . . ?
C22 C20 C30 119.42(10) . . ?
C30 C20 H20 120.3 . . ?
N3 C22 C24 118.99(9) . . ?
C20 C22 N3 119.41(9) . . ?
C20 C22 C24 121.58(10) . . ?
C8 C24 C22 116.96(9) . . ?
C8 C24 B2 121.53(10) . . ?
C22 C24 B2 121.45(9) . . ?
N3 C26 C76 121.12(9) . . ?
N3 C26 C80 118.52(10) . . ?
C80 C26 C76 120.36(10) . . ?
N1 C28 C52 121.52(9) . . ?
N1 C28 C66 117.91(10) . . ?
C66 C28 C52 120.56(10) . . ?
C20 C30 N6 118.64(9) . . ?
C34 C30 N6 120.44(9) . . ?
C34 C30 C20 120.82(10) . . ?
C58 C32 N2 120.40(10) . . ?
C58 C32 C49 119.26(10) . . ?
C49 C32 N2 120.33(10) . . ?
C8 C34 C30 119.38(10) . . ?
C8 C34 H34 120.3 . . ?
C30 C34 H34 120.3 . . ?
C40 C36 N1 118.45(9) . . ?
C40 C36 C96 122.17(10) . . ?
C96 C36 N1 119.37(10) . . ?
C42 C38 N4 119.37(9) . . ?
C78 C38 N4 118.23(9) . . ?
C78 C38 C42 122.30(10) . . ?
C36 C40 C53 120.82(10) . . ?
C61 C40 C36 117.98(11) . . ?
C61 C40 C53 121.20(11) . . ?
C38 C42 C13 120.93(10) . . ?
C70 C42 C38 117.80(10) . . ?
C70 C42 C13 121.23(10) . . ?
C18 C44 H44 119.9 . . ?
C64 C44 C18 120.20(11) . . ?
C64 C44 H44 119.9 . . ?
N4 C46 C60 121.23(9) . . ?
N4 C46 C84 118.11(10) . . ?
C84 C46 C60 120.66(10) . . ?
N5 C48 C82 118.29(10) . . ?
N5 C48 C86 121.42(10) . . ?
C82 C48 C86 120.29(10) . . ?
C63 C50 N6 118.55(10) . . ?
C73 C50 N6 119.28(10) . . ?
C73 C50 C63 122.16(11) . . ?
C28 C52 B1 118.56(9) . . ?
C37 C52 C28 114.16(10) . . ?
C37 C52 B1 127.14(10) . . ?
C68 C54 N5 117.82(10) . . ?
C92 C54 N5 119.51(10) . . ?
C92 C54 C68 122.66(10) . . ?
C18 C56 H56 119.9 . . ?
C74 C56 C18 120.24(11) . . ?
C74 C56 H56 119.9 . . ?
C32 C58 H58 120.1 . . ?
C51 C58 C32 119.71(11) . . ?
C51 C58 H58 120.1 . . ?
C46 C60 B1 118.55(9) . . ?
C79 C60 C46 114.23(10) . . ?
C79 C60 B1 127.20(10) . . ?
C65 C62 N3 118.41(10) . . ?
C65 C62 C33 122.47(11) . . ?
C33 C62 N3 119.10(10) . . ?
C44 C64 H64 119.6 . . ?
C44 C64 C88 120.71(11) . . ?
C88 C64 H64 119.6 . . ?
C28 C66 H66 119.8 . . ?
C3 C66 C28 120.43(11) . . ?
C3 C66 H66 119.8 . . ?
C54 C68 C2 121.38(10) . . ?
C25 C68 C54 117.73(11) . . ?
C25 C68 C2 120.88(11) . . ?
C42 C70 H70 119.6 . . ?
C57 C70 C42 120.83(11) . . ?
C57 C70 H70 119.6 . . ?
C86 C72 H72 118.3 . . ?
C71 C72 H72 118.3 . . ?
C71 C72 C86 123.33(11) . . ?
C56 C74 H74 119.7 . . ?
C88 C74 C56 120.66(11) . . ?
C88 C74 H74 119.7 . . ?
C26 C76 B2 118.39(10) . . ?
C27 C76 C26 116.54(10) . . ?
C27 C76 B2 125.06(10) . . ?
C38 C78 C41 121.65(10) . . ?
C55 C78 C38 117.92(10) . . ?
C55 C78 C41 120.36(11) . . ?
C26 C80 H80 119.9 . . ?
C29 C80 C26 120.19(11) . . ?
C29 C80 H80 119.9 . . ?
C48 C82 H82 119.8 . . ?
C59 C82 C48 120.43(11) . . ?
C59 C82 H82 119.8 . . ?
C46 C84 H84 119.7 . . ?
C15 C84 C46 120.70(11) . . ?
C15 C84 H84 119.7 . . ?
C48 C86 B2 118.37(9) . . ?
C72 C86 C48 116.29(10) . . ?
C72 C86 B2 125.23(10) . . ?
C64 C88 H88 120.3 . . ?
C74 C88 C64 119.30(11) . . ?
C74 C88 H88 120.3 . . ?
C14 C90 C21 121.02(11) . . ?
C19 C90 C14 117.99(12) . . ?
C19 C90 C21 120.99(12) . . ?
C54 C92 C75 117.52(12) . . ?
C54 C92 C91 121.29(11) . . ?
C75 C92 C91 121.19(12) . . ?
C14 C94 C39 121.37(10) . . ?
C31 C94 C14 118.20(11) . . ?
C31 C94 C39 120.38(11) . . ?
C36 C96 C69 121.38(10) . . ?
C7 C96 C36 117.97(11) . . ?
C7 C96 C69 120.64(11) . . ?
C66 C3 H3 119.7 . . ?
C66 C3 C85 120.68(11) . . ?
C85 C3 H3 119.7 . . ?
C32 C49 H49 119.8 . . ?
C77 C49 C32 120.41(11) . . ?
C77 C49 H49 119.8 . . ?
C68 C25 H25 119.6 . . ?
C83 C25 C68 120.71(12) . . ?
C83 C25 H25 119.6 . . ?
C58 C51 H51 119.6 . . ?
C17 C51 C58 120.84(11) . . ?
C17 C51 H51 119.6 . . ?
C42 C13 H13A 109.5 . . ?
C42 C13 H13B 109.5 . . ?
C42 C13 H13C 109.5 . . ?
H13A C13 H13B 109.5 . . ?
H13A C13 H13C 109.5 . . ?
H13B C13 H13C 109.5 . . ?
C40 C53 H53A 109.5 . . ?
C40 C53 H53B 109.5 . . ?
C40 C53 H53C 109.5 . . ?
H53A C53 H53B 109.5 . . ?
H53A C53 H53C 109.5 . . ?
H53B C53 H53C 109.5 . . ?
C76 C27 H27 118.5 . . ?
C67 C27 C76 123.05(11) . . ?
C67 C27 H27 118.5 . . ?
C78 C55 H55 119.7 . . ?
C57 C55 C78 120.70(11) . . ?
C57 C55 H55 119.7 . . ?
C96 C7 H7 119.6 . . ?
C9 C7 C96 120.77(11) . . ?
C9 C7 H7 119.6 . . ?
C70 C57 H57 119.8 . . ?
C55 C57 C70 120.39(11) . . ?
C55 C57 H57 119.8 . . ?
C80 C29 H29 119.6 . . ?
C80 C29 C67 120.85(11) . . ?
C67 C29 H29 119.6 . . ?
C82 C59 H59 119.7 . . ?
C82 C59 C71 120.67(11) . . ?
C71 C59 H59 119.7 . . ?
C84 C15 H15 120.0 . . ?
C84 C15 C87 120.04(12) . . ?
C87 C15 H15 120.0 . . ?
C40 C61 H61 119.6 . . ?
C9 C61 C40 120.77(11) . . ?
C9 C61 H61 119.6 . . ?
C94 C31 H31 119.5 . . ?
C5 C31 C94 121.06(12) . . ?
C5 C31 H31 119.5 . . ?
C50 C63 C43 120.97(11) . . ?
C35 C63 C50 117.77(12) . . ?
C35 C63 C43 121.21(12) . . ?
C68 C2 H2A 109.5 . . ?
C68 C2 H2B 109.5 . . ?
C68 C2 H2C 109.5 . . ?
H2A C2 H2B 109.5 . . ?
H2A C2 H2C 109.5 . . ?
H2B C2 H2C 109.5 . . ?
C62 C65 C81 120.67(11) . . ?
C62 C65 C93 117.93(12) . . ?
C93 C65 C81 121.39(12) . . ?
C62 C33 C47 120.63(12) . . ?
C11 C33 C62 117.74(12) . . ?
C11 C33 C47 121.62(12) . . ?
C27 C67 C29 118.80(11) . . ?
C27 C67 H67 120.6 . . ?
C29 C67 H67 120.6 . . ?
C51 C17 H17 120.3 . . ?
C51 C17 C77 119.49(11) . . ?
C77 C17 H17 120.3 . . ?
C96 C69 H69A 109.5 . . ?
C96 C69 H69B 109.5 . . ?
C96 C69 H69C 109.5 . . ?
H69A C69 H69B 109.5 . . ?
H69A C69 H69C 109.5 . . ?
H69B C69 H69C 109.5 . . ?
C63 C35 H35 119.4 . . ?
C45 C35 C63 121.14(13) . . ?
C45 C35 H35 119.4 . . ?
C72 C71 C59 118.75(11) . . ?
C72 C71 H71 120.6 . . ?
C59 C71 H71 120.6 . . ?
C7 C9 C61 120.31(11) . . ?
C7 C9 H9 119.8 . . ?
C61 C9 H9 119.8 . . ?
C50 C73 C95 121.13(12) . . ?
C89 C73 C50 117.70(13) . . ?
C89 C73 C95 121.17(13) . . ?
C52 C37 H37 117.1 . . ?
C85 C37 C52 125.89(11) . . ?
C85 C37 H37 117.1 . . ?
C92 C75 H75 119.6 . . ?
C83 C75 C92 120.78(12) . . ?
C83 C75 H75 119.6 . . ?
C90 C19 H19 119.4 . . ?
C5 C19 C90 121.24(12) . . ?
C5 C19 H19 119.4 . . ?
C49 C77 H77 119.9 . . ?
C17 C77 C49 120.19(12) . . ?
C17 C77 H77 119.9 . . ?
C94 C39 H39A 109.5 . . ?
C94 C39 H39B 109.5 . . ?
C94 C39 H39C 109.5 . . ?
H39A C39 H39B 109.5 . . ?
H39A C39 H39C 109.5 . . ?
H39B C39 H39C 109.5 . . ?
C60 C79 H79 117.2 . . ?
C87 C79 C60 125.51(12) . . ?
C87 C79 H79 117.2 . . ?
C31 C5 C19 120.01(12) . . ?
C31 C5 H5 120.0 . . ?
C19 C5 H5 120.0 . . ?
C65 C81 H81A 109.5 . . ?
C65 C81 H81B 109.5 . . ?
C65 C81 H81C 109.5 . . ?
H81A C81 H81B 109.5 . . ?
H81A C81 H81C 109.5 . . ?
H81B C81 H81C 109.5 . . ?
C78 C41 H41A 109.5 . . ?
C78 C41 H41B 109.5 . . ?
C78 C41 H41C 109.5 . . ?
H41A C41 H41B 109.5 . . ?
H41A C41 H41C 109.5 . . ?
H41B C41 H41C 109.5 . . ?
C25 C83 C75 120.58(12) . . ?
C25 C83 H83 119.7 . . ?
C75 C83 H83 119.7 . . ?
C90 C21 H21A 109.5 . . ?
C90 C21 H21B 109.5 . . ?
C90 C21 H21C 109.5 . . ?
H21A C21 H21B 109.5 . . ?
H21A C21 H21C 109.5 . . ?
H21B C21 H21C 109.5 . . ?
C3 C85 H85 120.9 . . ?
C37 C85 C3 118.26(12) . . ?
C37 C85 H85 120.9 . . ?
C63 C43 H43A 109.5 . . ?
C63 C43 H43B 109.5 . . ?
C63 C43 H43C 109.5 . . ?
H43A C43 H43B 109.5 . . ?
H43A C43 H43C 109.5 . . ?
H43B C43 H43C 109.5 . . ?
C15 C87 H87 120.6 . . ?
C79 C87 C15 118.73(12) . . ?
C79 C87 H87 120.6 . . ?
C6 B1 C52 114.75(9) . . ?
C6 B1 C60 115.09(9) . . ?
C52 B1 C60 130.02(10) . . ?
C33 C11 H11 119.6 . . ?
C23 C11 C33 120.72(13) . . ?
C23 C11 H11 119.6 . . ?
C24 B2 C76 115.17(10) . . ?
C24 B2 C86 115.12(9) . . ?
C86 B2 C76 129.68(10) . . ?
C73 C89 H89 119.4 . . ?
C45 C89 C73 121.18(14) . . ?
C45 C89 H89 119.4 . . ?
C35 C45 C89 120.04(12) . . ?
C35 C45 H45 120.0 . . ?
C89 C45 H45 120.0 . . ?
C92 C91 H91A 109.5 . . ?
C92 C91 H91B 109.5 . . ?
C92 C91 H91C 109.5 . . ?
H91A C91 H91B 109.5 . . ?
H91A C91 H91C 109.5 . . ?
H91B C91 H91C 109.5 . . ?
C11 C23 H23 119.6 . . ?
C93 C23 C11 120.72(12) . . ?
C93 C23 H23 119.6 . . ?
C65 C93 H93 119.8 . . ?
C23 C93 C65 120.40(13) . . ?
C23 C93 H93 119.8 . . ?
C33 C47 H47A 109.5 . . ?
C33 C47 H47B 109.5 . . ?
C33 C47 H47C 109.5 . . ?
H47A C47 H47B 109.5 . . ?
H47A C47 H47C 109.5 . . ?
H47B C47 H47C 109.5 . . ?
C73 C95 H95A 109.5 . . ?
C73 C95 H95B 109.5 . . ?
C73 C95 H95C 109.5 . . ?
H95A C95 H95B 109.5 . . ?
H95A C95 H95C 109.5 . . ?
H95B C95 H95C 109.5 . . ?

loop_
_geom_bond_atom_site_label_1
_geom_bond_atom_site_label_2
_geom_bond_distance
_geom_bond_site_symmetry_2
_geom_bond_publ_flag
N1 C12 1.3976(12) . ?
N1 C28 1.4026(14) . ?
N1 C36 1.4451(13) . ?
N4 C1 1.3926(13) . ?
N4 C38 1.4464(13) . ?
N4 C46 1.3963(13) . ?
N6 C18 1.4183(13) . ?
N6 C30 1.4035(14) . ?
N6 C50 1.4369(14) . ?
N3 C22 1.3989(13) . ?
N3 C26 1.4032(14) . ?
N3 C62 1.4420(14) . ?
N2 C10 1.4017(13) . ?
N2 C14 1.4352(13) . ?
N2 C32 1.4202(13) . ?
N5 C8 1.3977(13) . ?
N5 C48 1.4009(14) . ?
N5 C54 1.4469(13) . ?
C1 C4 1.3924(14) . ?
C1 C6 1.4177(14) . ?
C4 H4 0.9500 . ?
C4 C10 1.3896(14) . ?
C6 C12 1.4219(14) . ?
C6 B1 1.5066(15) . ?
C8 C24 1.4190(14) . ?
C8 C34 1.3912(15) . ?
C10 C16 1.3980(14) . ?
C12 C16 1.3919(14) . ?
C14 C90 1.4019(16) . ?
C14 C94 1.4053(16) . ?
C16 H16 0.9500 . ?
C18 C44 1.3991(15) . ?
C18 C56 1.3924(16) . ?
C20 H20 0.9500 . ?
C20 C22 1.3924(15) . ?
C20 C30 1.3987(14) . ?
C22 C24 1.4202(15) . ?
C24 B2 1.5040(16) . ?
C26 C76 1.4157(16) . ?
C26 C80 1.4118(15) . ?
C28 C52 1.4175(15) . ?
C28 C66 1.4114(15) . ?
C30 C34 1.3943(15) . ?
C32 C58 1.3905(15) . ?
C32 C49 1.3933(16) . ?
C34 H34 0.9500 . ?
C36 C40 1.3985(16) . ?
C36 C96 1.3990(15) . ?
C38 C42 1.3987(15) . ?
C38 C78 1.3967(15) . ?
C40 C53 1.5024(16) . ?
C40 C61 1.3954(16) . ?
C42 C70 1.3902(15) . ?
C42 C13 1.5029(16) . ?
C44 H44 0.9500 . ?
C44 C64 1.3849(16) . ?
C46 C60 1.4185(15) . ?
C46 C84 1.4114(15) . ?
C48 C82 1.4117(15) . ?
C48 C86 1.4171(15) . ?
C50 C63 1.3992(16) . ?
C50 C73 1.3983(17) . ?
C52 C37 1.4152(16) . ?
C52 B1 1.5543(15) . ?
C54 C68 1.3998(16) . ?
C54 C92 1.3934(17) . ?
C56 H56 0.9500 . ?
C56 C74 1.3906(16) . ?
C58 H58 0.9500 . ?
C58 C51 1.3904(16) . ?
C60 C79 1.4174(15) . ?
C60 B1 1.5550(16) . ?
C62 C65 1.3940(16) . ?
C62 C33 1.3977(16) . ?
C64 H64 0.9500 . ?
C64 C88 1.3850(18) . ?
C66 H66 0.9500 . ?
C66 C3 1.3732(17) . ?
C68 C25 1.3935(16) . ?
C68 C2 1.5012(17) . ?
C70 H70 0.9500 . ?
C70 C57 1.3871(17) . ?
C72 H72 0.9500 . ?
C72 C86 1.4113(15) . ?
C72 C71 1.3808(17) . ?
C74 H74 0.9500 . ?
C74 C88 1.3811(18) . ?
C76 C27 1.4114(16) . ?
C76 B2 1.5476(16) . ?
C78 C55 1.3948(16) . ?
C78 C41 1.5050(16) . ?
C80 H80 0.9500 . ?
C80 C29 1.3779(17) . ?
C82 H82 0.9500 . ?
C82 C59 1.3775(17) . ?
C84 H84 0.9500 . ?
C84 C15 1.3728(17) . ?
C86 B2 1.5475(16) . ?
C88 H88 0.9500 . ?
C90 C19 1.3954(17) . ?
C90 C21 1.5035(18) . ?
C92 C75 1.3973(17) . ?
C92 C91 1.5050(18) . ?
C94 C31 1.3936(16) . ?
C94 C39 1.5003(18) . ?
C96 C7 1.3956(16) . ?
C96 C69 1.5044(17) . ?
C3 H3 0.9500 . ?
C3 C85 1.3779(19) . ?
C49 H49 0.9500 . ?
C49 C77 1.3867(16) . ?
C25 H25 0.9500 . ?
C25 C83 1.379(2) . ?
C51 H51 0.9500 . ?
C51 C17 1.381(2) . ?
C13 H13A 0.9800 . ?
C13 H13B 0.9800 . ?
C13 H13C 0.9800 . ?
C53 H53A 0.9800 . ?
C53 H53B 0.9800 . ?
C53 H53C 0.9800 . ?
C27 H27 0.9500 . ?
C27 C67 1.3820(16) . ?
C55 H55 0.9500 . ?
C55 C57 1.3809(18) . ?
C7 H7 0.9500 . ?
C7 C9 1.3852(19) . ?
C57 H57 0.9500 . ?
C29 H29 0.9500 . ?
C29 C67 1.3895(19) . ?
C59 H59 0.9500 . ?
C59 C71 1.3895(18) . ?
C15 H15 0.9500 . ?
C15 C87 1.389(2) . ?
C61 H61 0.9500 . ?
C61 C9 1.3859(19) . ?
C31 H31 0.9500 . ?
C31 C5 1.381(2) . ?
C63 C35 1.3929(17) . ?
C63 C43 1.5008(19) . ?
C2 H2A 0.9800 . ?
C2 H2B 0.9800 . ?
C2 H2C 0.9800 . ?
C65 C81 1.4995(19) . ?
C65 C93 1.3943(18) . ?
C33 C11 1.3882(19) . ?
C33 C47 1.503(2) . ?
C67 H67 0.9500 . ?
C17 H17 0.9500 . ?
C17 C77 1.3835(19) . ?
C69 H69A 0.9800 . ?
C69 H69B 0.9800 . ?
C69 H69C 0.9800 . ?
C35 H35 0.9500 . ?
C35 C45 1.377(2) . ?
C71 H71 0.9500 . ?
C9 H9 0.9500 . ?
C73 C89 1.3909(19) . ?
C73 C95 1.508(2) . ?
C37 H37 0.9500 . ?
C37 C85 1.3451(17) . ?
C75 H75 0.9500 . ?
C75 C83 1.384(2) . ?
C19 H19 0.9500 . ?
C19 C5 1.382(2) . ?
C77 H77 0.9500 . ?
C39 H39A 0.9800 . ?
C39 H39B 0.9800 . ?
C39 H39C 0.9800 . ?
C79 H79 0.9500 . ?
C79 C87 1.3442(18) . ?
C5 H5 0.9500 . ?
C81 H81A 0.9800 . ?
C81 H81B 0.9800 . ?
C81 H81C 0.9800 . ?
C41 H41A 0.9800 . ?
C41 H41B 0.9800 . ?
C41 H41C 0.9800 . ?
C83 H83 0.9500 . ?
C21 H21A 0.9800 . ?
C21 H21B 0.9800 . ?
C21 H21C 0.9800 . ?
C85 H85 0.9500 . ?
C43 H43A 0.9800 . ?
C43 H43B 0.9800 . ?
C43 H43C 0.9800 . ?
C87 H87 0.9500 . ?
C11 H11 0.9500 . ?
C11 C23 1.384(2) . ?
C89 H89 0.9500 . ?
C89 C45 1.383(2) . ?
C45 H45 0.9500 . ?
C91 H91A 0.9800 . ?
C91 H91B 0.9800 . ?
C91 H91C 0.9800 . ?
C23 H23 0.9500 . ?
C23 C93 1.380(2) . ?
C93 H93 0.9500 . ?
C47 H47A 0.9800 . ?
C47 H47B 0.9800 . ?
C47 H47C 0.9800 . ?
C95 H95A 0.9800 . ?
C95 H95B 0.9800 . ?
C95 H95C 0.9800 . ?

loop_
_geom_torsion_atom_site_label_1
_geom_torsion_atom_site_label_2
_geom_torsion_atom_site_label_3
_geom_torsion_atom_site_label_4
_geom_torsion
_geom_torsion_site_symmetry_1
_geom_torsion_site_symmetry_2
_geom_torsion_site_symmetry_3
_geom_torsion_site_symmetry_4
_geom_torsion_publ_flag
N1 C12 C16 C10 -174.76(9) . . . . ?
N1 C28 C52 C37 179.24(10) . . . . ?
N1 C28 C52 B1 -4.76(15) . . . . ?
N1 C28 C66 C3 -179.49(11) . . . . ?
N1 C36 C40 C53 1.46(15) . . . . ?
N1 C36 C40 C61 -179.60(10) . . . . ?
N1 C36 C96 C7 -178.93(10) . . . . ?
N1 C36 C96 C69 0.92(16) . . . . ?
N4 C1 C4 C10 179.57(9) . . . . ?
N4 C1 C6 C12 -179.81(9) . . . . ?
N4 C1 C6 B1 0.24(15) . . . . ?
N4 C38 C42 C70 179.59(9) . . . . ?
N4 C38 C42 C13 1.76(15) . . . . ?
N4 C38 C78 C55 -178.51(10) . . . . ?
N4 C38 C78 C41 -1.56(16) . . . . ?
N4 C46 C60 C79 -177.24(10) . . . . ?
N4 C46 C60 B1 4.35(15) . . . . ?
N4 C46 C84 C15 -179.91(11) . . . . ?
N6 C18 C44 C64 179.68(10) . . . . ?
N6 C18 C56 C74 179.30(10) . . . . ?
N6 C30 C34 C8 -174.04(10) . . . . ?
N6 C50 C63 C35 178.96(10) . . . . ?
N6 C50 C63 C43 -3.66(16) . . . . ?
N6 C50 C73 C89 -179.77(11) . . . . ?
N6 C50 C73 C95 0.31(19) . . . . ?
N3 C22 C24 C8 178.09(9) . . . . ?
N3 C22 C24 B2 0.70(15) . . . . ?
N3 C26 C76 C27 174.13(9) . . . . ?
N3 C26 C76 B2 -5.08(15) . . . . ?
N3 C26 C80 C29 -175.70(10) . . . . ?
N3 C62 C65 C81 0.62(17) . . . . ?
N3 C62 C65 C93 -178.56(10) . . . . ?
N3 C62 C33 C11 179.75(10) . . . . ?
N3 C62 C33 C47 0.32(16) . . . . ?
N2 C10 C16 C12 175.42(9) . . . . ?
N2 C14 C90 C19 177.67(10) . . . . ?
N2 C14 C90 C21 -1.99(16) . . . . ?
N2 C14 C94 C31 -178.55(10) . . . . ?
N2 C14 C94 C39 -1.17(16) . . . . ?
N2 C32 C58 C51 -178.83(10) . . . . ?
N2 C32 C49 C77 177.20(10) . . . . ?
N5 C8 C24 C22 -176.96(9) . . . . ?
N5 C8 C24 B2 0.43(15) . . . . ?
N5 C8 C34 C30 175.99(10) . . . . ?
N5 C48 C82 C59 -175.86(10) . . . . ?
N5 C48 C86 C72 173.69(10) . . . . ?
N5 C48 C86 B2 -2.76(15) . . . . ?
N5 C54 C68 C25 -179.45(10) . . . . ?
N5 C54 C68 C2 2.01(16) . . . . ?
N5 C54 C92 C75 -179.91(11) . . . . ?
N5 C54 C92 C91 0.29(18) . . . . ?
C1 N4 C38 C42 -94.88(11) . . . . ?
C1 N4 C38 C78 81.70(12) . . . . ?
C1 N4 C46 C60 -3.54(15) . . . . ?
C1 N4 C46 C84 175.64(10) . . . . ?
C1 C4 C10 N2 -178.46(9) . . . . ?
C1 C4 C10 C16 1.75(15) . . . . ?
C1 C6 C12 N1 178.10(9) . . . . ?
C1 C6 C12 C16 -1.16(14) . . . . ?
C1 C6 B1 C52 -175.27(9) . . . . ?
C1 C6 B1 C60 0.70(14) . . . . ?
C4 C1 C6 C12 -1.97(14) . . . . ?
C4 C1 C6 B1 178.08(9) . . . . ?
C4 C10 C16 C12 -4.79(15) . . . . ?
C6 C1 C4 C10 1.70(15) . . . . ?
C6 C12 C16 C10 4.49(15) . . . . ?
C8 N5 C48 C82 174.00(10) . . . . ?
C8 N5 C48 C86 -5.20(16) . . . . ?
C8 N5 C54 C68 -80.66(13) . . . . ?
C8 N5 C54 C92 98.25(12) . . . . ?
C8 C24 B2 C76 174.03(9) . . . . ?
C8 C24 B2 C86 -7.60(14) . . . . ?
C10 N2 C14 C90 -69.86(13) . . . . ?
C10 N2 C14 C94 106.89(11) . . . . ?
C10 N2 C32 C58 141.33(10) . . . . ?
C10 N2 C32 C49 -39.18(15) . . . . ?
C12 N1 C28 C52 8.31(16) . . . . ?
C12 N1 C28 C66 -170.86(10) . . . . ?
C12 N1 C36 C40 78.64(12) . . . . ?
C12 N1 C36 C96 -102.28(12) . . . . ?
C12 C6 B1 C52 4.78(14) . . . . ?
C12 C6 B1 C60 -179.25(9) . . . . ?
C14 N2 C10 C4 -21.42(14) . . . . ?
C14 N2 C10 C16 158.38(10) . . . . ?
C14 N2 C32 C58 -48.07(14) . . . . ?
C14 N2 C32 C49 131.43(11) . . . . ?
C14 C90 C19 C5 0.40(19) . . . . ?
C14 C94 C31 C5 1.43(18) . . . . ?
C18 N6 C30 C20 162.33(10) . . . . ?
C18 N6 C30 C34 -21.24(15) . . . . ?
C18 N6 C50 C63 -81.87(13) . . . . ?
C18 N6 C50 C73 97.90(12) . . . . ?
C18 C44 C64 C88 1.65(17) . . . . ?
C18 C56 C74 C88 0.42(18) . . . . ?
C20 C22 C24 C8 -0.37(15) . . . . ?
C20 C22 C24 B2 -177.77(10) . . . . ?
C20 C30 C34 C8 2.31(16) . . . . ?
C22 N3 C26 C76 -3.71(16) . . . . ?
C22 N3 C26 C80 175.67(10) . . . . ?
C22 N3 C62 C65 82.13(12) . . . . ?
C22 N3 C62 C33 -96.60(12) . . . . ?
C22 C20 C30 N6 174.96(9) . . . . ?
C22 C20 C30 C34 -1.45(16) . . . . ?
C22 C24 B2 C76 -8.69(14) . . . . ?
C22 C24 B2 C86 169.68(9) . . . . ?
C24 C8 C34 C30 -2.23(16) . . . . ?
C26 N3 C22 C20 -175.44(10) . . . . ?
C26 N3 C22 C24 6.06(15) . . . . ?
C26 N3 C62 C65 -96.68(12) . . . . ?
C26 N3 C62 C33 84.59(13) . . . . ?
C26 C76 C27 C67 3.16(16) . . . . ?
C26 C76 B2 C24 10.74(14) . . . . ?
C26 C76 B2 C86 -167.34(10) . . . . ?
C26 C80 C29 C67 0.27(18) . . . . ?
C28 N1 C12 C6 -4.78(15) . . . . ?
C28 N1 C12 C16 174.50(9) . . . . ?
C28 N1 C36 C40 -94.57(12) . . . . ?
C28 N1 C36 C96 84.51(12) . . . . ?
C28 C52 C37 C85 0.5(2) . . . . ?
C28 C52 B1 C6 -1.44(14) . . . . ?
C28 C52 B1 C60 -176.67(10) . . . . ?
C28 C66 C3 C85 0.2(2) . . . . ?
C30 N6 C18 C44 -43.06(15) . . . . ?
C30 N6 C18 C56 138.73(11) . . . . ?
C30 N6 C50 C63 109.81(12) . . . . ?
C30 N6 C50 C73 -70.42(14) . . . . ?
C30 C20 C22 N3 -177.98(9) . . . . ?
C30 C20 C22 C24 0.48(16) . . . . ?
C32 N2 C10 C4 149.27(10) . . . . ?
C32 N2 C10 C16 -30.93(14) . . . . ?
C32 N2 C14 C90 119.38(11) . . . . ?
C32 N2 C14 C94 -63.86(13) . . . . ?
C32 C58 C51 C17 1.09(17) . . . . ?
C32 C49 C77 C17 2.18(19) . . . . ?
C34 C8 C24 C22 1.26(15) . . . . ?
C34 C8 C24 B2 178.65(10) . . . . ?
C36 N1 C12 C6 -177.58(9) . . . . ?
C36 N1 C12 C16 1.70(14) . . . . ?
C36 N1 C28 C52 -178.88(9) . . . . ?
C36 N1 C28 C66 1.95(14) . . . . ?
C36 C40 C61 C9 -1.84(17) . . . . ?
C36 C96 C7 C9 -1.12(17) . . . . ?
C38 N4 C1 C4 11.23(14) . . . . ?
C38 N4 C1 C6 -170.85(9) . . . . ?
C38 N4 C46 C60 168.24(9) . . . . ?
C38 N4 C46 C84 -12.58(14) . . . . ?
C38 C42 C70 C57 -2.13(16) . . . . ?
C38 C78 C55 C57 -0.13(17) . . . . ?
C40 C36 C96 C7 0.11(16) . . . . ?
C40 C36 C96 C69 179.96(10) . . . . ?
C40 C61 C9 C7 0.88(19) . . . . ?
C42 C38 C78 C55 -2.04(16) . . . . ?
C42 C38 C78 C41 174.91(11) . . . . ?
C42 C70 C57 C55 0.07(18) . . . . ?
C44 C18 C56 C74 1.07(16) . . . . ?
C44 C64 C88 C74 -0.15(18) . . . . ?
C46 N4 C1 C4 -176.82(9) . . . . ?
C46 N4 C1 C6 1.10(15) . . . . ?
C46 N4 C38 C42 92.74(12) . . . . ?
C46 N4 C38 C78 -90.69(12) . . . . ?
C46 C60 C79 C87 -4.1(2) . . . . ?
C46 C60 B1 C6 -2.92(14) . . . . ?
C46 C60 B1 C52 172.29(10) . . . . ?
C46 C84 C15 C87 -2.2(2) . . . . ?
C48 N5 C8 C24 6.45(15) . . . . ?
C48 N5 C8 C34 -171.82(10) . . . . ?
C48 N5 C54 C68 87.36(12) . . . . ?
C48 N5 C54 C92 -93.73(13) . . . . ?
C48 C82 C59 C71 1.00(18) . . . . ?
C48 C86 B2 C24 8.64(14) . . . . ?
C48 C86 B2 C76 -173.28(10) . . . . ?
C50 N6 C18 C44 149.19(10) . . . . ?
C50 N6 C18 C56 -29.01(14) . . . . ?
C50 N6 C30 C20 -29.91(14) . . . . ?
C50 N6 C30 C34 146.52(10) . . . . ?
C50 C63 C35 C45 1.24(18) . . . . ?
C50 C73 C89 C45 0.4(2) . . . . ?
C52 C28 C66 C3 1.33(17) . . . . ?
C52 C37 C85 C3 1.0(2) . . . . ?
C54 N5 C8 C24 173.76(9) . . . . ?
C54 N5 C8 C34 -4.51(15) . . . . ?
C54 N5 C48 C82 6.82(15) . . . . ?
C54 N5 C48 C86 -172.38(10) . . . . ?
C54 C68 C25 C83 -1.18(17) . . . . ?
C54 C92 C75 C83 -0.09(19) . . . . ?
C56 C18 C44 C64 -2.09(16) . . . . ?
C56 C74 C88 C64 -0.88(18) . . . . ?
C58 C32 C49 C77 -3.30(17) . . . . ?
C58 C51 C17 C77 -2.24(18) . . . . ?
C60 C46 C84 C15 -0.73(17) . . . . ?
C60 C79 C87 C15 1.5(2) . . . . ?
C62 N3 C22 C20 5.82(14) . . . . ?
C62 N3 C22 C24 -172.68(9) . . . . ?
C62 N3 C26 C76 175.01(10) . . . . ?
C62 N3 C26 C80 -5.61(15) . . . . ?
C62 C65 C93 C23 -0.87(18) . . . . ?
C62 C33 C11 C23 -1.56(18) . . . . ?
C66 C28 C52 C37 -1.61(16) . . . . ?
C66 C28 C52 B1 174.39(10) . . . . ?
C66 C3 C85 C37 -1.4(2) . . . . ?
C68 C54 C92 C75 -1.05(18) . . . . ?
C68 C54 C92 C91 179.15(12) . . . . ?
C68 C25 C83 C75 0.1(2) . . . . ?
C72 C86 B2 C24 -167.46(10) . . . . ?
C72 C86 B2 C76 10.62(18) . . . . ?
C76 C26 C80 C29 3.68(17) . . . . ?
C76 C27 C67 C29 0.61(18) . . . . ?
C78 C38 C42 C70 3.16(16) . . . . ?
C78 C38 C42 C13 -174.67(10) . . . . ?
C78 C55 C57 C70 1.10(19) . . . . ?
C80 C26 C76 C27 -5.24(15) . . . . ?
C80 C26 C76 B2 175.55(10) . . . . ?
C80 C29 C67 C27 -2.40(18) . . . . ?
C82 C48 C86 C72 -5.50(15) . . . . ?
C82 C48 C86 B2 178.05(10) . . . . ?
C82 C59 C71 C72 -2.89(19) . . . . ?
C84 C46 C60 C79 3.60(16) . . . . ?
C84 C46 C60 B1 -174.81(10) . . . . ?
C84 C15 C87 C79 1.8(2) . . . . ?
C86 C48 C82 C59 3.36(17) . . . . ?
C86 C72 C71 C59 0.47(19) . . . . ?
C90 C14 C94 C31 -1.88(16) . . . . ?
C90 C14 C94 C39 175.50(11) . . . . ?
C90 C19 C5 C31 -0.8(2) . . . . ?
C92 C54 C68 C25 1.67(17) . . . . ?
C92 C54 C68 C2 -176.87(11) . . . . ?
C92 C75 C83 C25 0.5(2) . . . . ?
C94 C14 C90 C19 0.98(17) . . . . ?
C94 C14 C90 C21 -178.68(11) . . . . ?
C94 C31 C5 C19 -0.1(2) . . . . ?
C96 C36 C40 C53 -177.59(10) . . . . ?
C96 C36 C40 C61 1.35(16) . . . . ?
C96 C7 C9 C61 0.65(18) . . . . ?
C49 C32 C58 C51 1.67(16) . . . . ?
C51 C17 C77 C49 0.60(19) . . . . ?
C13 C42 C70 C57 175.69(11) . . . . ?
C53 C40 C61 C9 177.09(11) . . . . ?
C27 C76 B2 C24 -168.41(10) . . . . ?
C27 C76 B2 C86 13.51(18) . . . . ?
C63 C50 C73 C89 -0.01(19) . . . . ?
C63 C50 C73 C95 -179.92(13) . . . . ?
C63 C35 C45 C89 -0.9(2) . . . . ?
C2 C68 C25 C83 177.37(11) . . . . ?
C65 C62 C33 C11 1.08(17) . . . . ?
C65 C62 C33 C47 -178.36(11) . . . . ?
C33 C62 C65 C81 179.30(12) . . . . ?
C33 C62 C65 C93 0.12(17) . . . . ?
C33 C11 C23 C93 0.9(2) . . . . ?
C69 C96 C7 C9 179.02(11) . . . . ?
C71 C72 C86 C48 3.68(17) . . . . ?
C71 C72 C86 B2 179.85(11) . . . . ?
C73 C50 C63 C35 -0.80(17) . . . . ?
C73 C50 C63 C43 176.58(12) . . . . ?
C73 C89 C45 C35 0.0(2) . . . . ?
C37 C52 B1 C6 173.98(11) . . . . ?
C37 C52 B1 C60 -1.25(19) . . . . ?
C39 C94 C31 C5 -175.98(12) . . . . ?
C79 C60 B1 C6 178.90(11) . . . . ?
C79 C60 B1 C52 -5.89(19) . . . . ?
C81 C65 C93 C23 179.96(13) . . . . ?
C41 C78 C55 C57 -177.13(12) . . . . ?
C21 C90 C19 C5 -179.94(12) . . . . ?
C43 C63 C35 C45 -176.13(12) . . . . ?
B1 C6 C12 N1 -1.95(15) . . . . ?
B1 C6 C12 C16 178.79(9) . . . . ?
B1 C52 C37 C85 -175.14(13) . . . . ?
B1 C60 C79 C87 174.12(14) . . . . ?
C11 C23 C93 C65 0.4(2) . . . . ?
B2 C76 C27 C67 -177.68(11) . . . . ?
C91 C92 C75 C83 179.72(13) . . . . ?
C47 C33 C11 C23 177.87(12) . . . . ?
C95 C73 C89 C45 -179.67(15) . . . . ?
